data_4029487
loop_
_publ_author_name
'Yan, Chao Guo'
'Wang, Qi Fang'
'Song, Xiao Kai'
'Sun, Jing'

_publ_section_title
;
 One-step synthesis of pyrido[1,2-a]benzimidazole derivatives by a novel
 multicomponent reaction of chloroacetonitrile, malononitrile, aromatic
 aldehyde, and pyridine.
;
_journal_issue 2
_journal_name_full 'The Journal of organic chemistry'
_journal_page_first 710
_journal_page_last 718
_journal_paper_doi 10.1021/jo802166t
_journal_volume 74
_journal_year 2009
_chemical_formula_sum 'C24.5 H20.5 N4 O0.75'
_chemical_formula_weight 382.95
_chemical_name_systematic
; 
 ? 
;
_space_group_IT_number 2
_symmetry_space_group_name_Hall '-P 1'
_symmetry_space_group_name_H-M 'P -1'
_atom_sites_solution_hydrogens geom
_atom_sites_solution_primary direct
_atom_sites_solution_secondary difmap
_audit_creation_method SHELXL-97
_cell_angle_alpha 111.578(2)
_cell_angle_beta 92.637(2)
_cell_angle_gamma 96.848(2)
_cell_formula_units_Z 4
_cell_length_a 12.0489(16)
_cell_length_b 13.7719(18)
_cell_length_c 15.829(2)
_cell_measurement_temperature 296(2)
_cell_volume 2413.6(5)
_computing_structure_refinement 'SHELXL-97 (Sheldrick, 1997)'
_computing_structure_solution 'SHELXS-97 (Sheldrick, 1990)'
_diffrn_ambient_temperature 296(2)
_diffrn_measured_fraction_theta_full 0.993
_diffrn_measured_fraction_theta_max 0.993
_diffrn_radiation_monochromator graphite
_diffrn_radiation_source 'fine-focus sealed tube'
_diffrn_radiation_type MoK\a
_diffrn_radiation_wavelength 0.71073
_diffrn_reflns_av_R_equivalents 0.0325
_diffrn_reflns_av_sigmaI/netI 0.0634
_diffrn_reflns_limit_h_max 14
_diffrn_reflns_limit_h_min -14
_diffrn_reflns_limit_k_max 16
_diffrn_reflns_limit_k_min -16
_diffrn_reflns_limit_l_max 18
_diffrn_reflns_limit_l_min -18
_diffrn_reflns_number 17626
_diffrn_reflns_theta_full 25.00
_diffrn_reflns_theta_max 25.00
_diffrn_reflns_theta_min 1.61
_exptl_absorpt_coefficient_mu 0.066
_exptl_absorpt_correction_T_max 0.9799
_exptl_absorpt_correction_T_min 0.9773
_exptl_crystal_density_diffrn 1.054
_exptl_crystal_density_method 'not measured'
_exptl_crystal_F_000 806
_exptl_crystal_size_max 0.35
_exptl_crystal_size_mid 0.32
_exptl_crystal_size_min 0.31
_refine_diff_density_max 0.838
_refine_diff_density_min -0.275
_refine_diff_density_rms 0.099
_refine_ls_extinction_method none
_refine_ls_goodness_of_fit_ref 1.074
_refine_ls_hydrogen_treatment mixed
_refine_ls_matrix_type full
_refine_ls_number_parameters 566
_refine_ls_number_reflns 8443
_refine_ls_number_restraints 3
_refine_ls_restrained_S_all 1.074
_refine_ls_R_factor_all 0.1818
_refine_ls_R_factor_gt 0.1008
_refine_ls_shift/su_max 0.000
_refine_ls_shift/su_mean 0.000
_refine_ls_structure_factor_coef Fsqd
_refine_ls_weighting_details 'calc w=1/[\s^2^(Fo^2^)+(0.1958P)^2^+0.0000P] where P=(Fo^2^+2Fc^2^)/3'
_refine_ls_weighting_scheme calc
_refine_ls_wR_factor_gt 0.3045
_refine_ls_wR_factor_ref 0.3404
_reflns_number_gt 3873
_reflns_number_total 8443
_reflns_threshold_expression >2sigma(I)
_cod_data_source_file jo802166t_si_001.cif
_cod_data_source_block 3b
_cod_original_cell_volume 2413.6(6)
_cod_original_formula_sum 'C24.50 H20.50 N4 O0.75'
_cod_database_code 4029487

loop_
_symmetry_equiv_pos_as_xyz
'x, y, z'
'-x, -y, -z'

loop_
_atom_site_label
_atom_site_type_symbol
_atom_site_fract_x
_atom_site_fract_y
_atom_site_fract_z
_atom_site_U_iso_or_equiv
_atom_site_adp_type
_atom_site_occupancy
_atom_site_symmetry_multiplicity
_atom_site_calc_flag
_atom_site_refinement_flags
C3 C 0.1636(3) 0.2239(3) 0.1118(3) 0.0542(10) Uani 1 1 d .
C27 C 0.4566(4) 0.2788(3) 0.2433(3) 0.0567(11) Uani 1 1 d .
C28 C 0.4988(4) 0.3531(3) 0.2074(3) 0.0607(11) Uani 1 1 d .
C26 C 0.3886(3) 0.3059(3) 0.3160(3) 0.0567(11) Uani 1 1 d .
C25 C 0.3615(4) 0.4087(3) 0.3564(3) 0.0566(10) Uani 1 1 d .
C30 C 0.2892(4) 0.4324(3) 0.4334(3) 0.0544(10) Uani 1 1 d .
C24 C 0.4043(3) 0.4840(3) 0.3231(3) 0.0575(11) Uani 1 1 d .
C29 C 0.4703(4) 0.4560(3) 0.2500(3) 0.0654(12) Uani 1 1 d .
N6 N 0.5065(4) 0.0906(3) 0.1684(3) 0.0828(12) Uani 1 1 d .
N7 N 0.5631(3) 0.3295(3) 0.1374(3) 0.0814(12) Uani 1 1 d .
H7A H 0.5799 0.2668 0.1130 0.098 Uiso 1 1 calc R
H7B H 0.5876 0.3772 0.1171 0.098 Uiso 1 1 calc R
C37 C 0.3827(4) 0.5953(3) 0.3621(3) 0.0599(11) Uani 1 1 d .
C45 C 0.4825(4) 0.1732(3) 0.2026(3) 0.0620(11) Uani 1 1 d .
C44 C 0.3498(4) 0.2256(3) 0.3493(3) 0.0633(12) Uani 1 1 d .
C38 C 0.2773(4) 0.6199(3) 0.3505(3) 0.0736(13) Uani 1 1 d .
H38 H 0.2180 0.5662 0.3209 0.088 Uiso 1 1 calc R
N5 N 0.3226(4) 0.1594(4) 0.3737(3) 0.0949(14) Uani 1 1 d .
C40 C 0.3448(5) 0.8051(4) 0.4290(3) 0.0801(15) Uani 1 1 d .
C46 C 0.5097(5) 0.5327(4) 0.2138(4) 0.0914(17) Uani 1 1 d .
N8 N 0.5417(6) 0.5922(4) 0.1823(4) 0.146(3) Uani 1 1 d .
C33 C 0.1519(5) 0.4704(4) 0.5793(4) 0.0780(14) Uani 1 1 d .
C31 C 0.1769(4) 0.3899(4) 0.4194(4) 0.0779(14) Uani 1 1 d .
H31 H 0.1458 0.3474 0.3606 0.093 Uiso 1 1 calc R
C35 C 0.3314(4) 0.4972(4) 0.5221(3) 0.0772(14) Uani 1 1 d .
H35 H 0.4060 0.5291 0.5339 0.093 Uiso 1 1 calc R
C42 C 0.4662(4) 0.6767(3) 0.4099(4) 0.0754(13) Uani 1 1 d .
H42 H 0.5380 0.6620 0.4196 0.090 Uiso 1 1 calc R
C34 C 0.2636(5) 0.5150(4) 0.5933(4) 0.0886(16) Uani 1 1 d .
H34 H 0.2942 0.5582 0.6521 0.106 Uiso 1 1 calc R
C39 C 0.2589(5) 0.7250(4) 0.3831(4) 0.0814(15) Uani 1 1 d .
H39 H 0.1876 0.7410 0.3737 0.098 Uiso 1 1 calc R
C41 C 0.4460(5) 0.7791(4) 0.4437(4) 0.0856(15) Uani 1 1 d .
H41 H 0.5038 0.8321 0.4779 0.103 Uiso 1 1 calc R
C32 C 0.1096(5) 0.4090(4) 0.4907(4) 0.0896(16) Uani 1 1 d .
H32 H 0.0342 0.3798 0.4786 0.107 Uiso 1 1 calc R
C36 C 0.0800(5) 0.4901(5) 0.6575(4) 0.114(2) Uani 1 1 d .
H36A H 0.1158 0.4729 0.7045 0.171 Uiso 1 1 calc R
H36B H 0.0080 0.4469 0.6363 0.171 Uiso 1 1 calc R
H36C H 0.0701 0.5631 0.6816 0.171 Uiso 1 1 calc R
C43 C 0.3256(6) 0.9208(4) 0.4618(5) 0.124(2) Uani 1 1 d .
H43A H 0.3877 0.9646 0.5042 0.186 Uiso 1 1 calc R
H43B H 0.2575 0.9286 0.4912 0.186 Uiso 1 1 calc R
H43C H 0.3197 0.9418 0.4104 0.186 Uiso 1 1 calc R
C1 C 0.1613(3) 0.0468(3) 0.1038(3) 0.0522(10) Uani 1 1 d .
C2 C 0.1166(3) 0.1416(3) 0.1363(3) 0.0508(10) Uani 1 1 d .
C6 C 0.2497(3) 0.0367(3) 0.0483(3) 0.0565(11) Uani 1 1 d .
C4 C 0.2504(3) 0.2132(3) 0.0544(3) 0.0524(10) Uani 1 1 d .
C5 C 0.2949(4) 0.1181(3) 0.0186(3) 0.0569(11) Uani 1 1 d .
N3 N 0.3745(3) 0.1047(3) -0.0377(3) 0.0781(12) Uani 1 1 d .
H3A H 0.4011 0.1554 -0.0538 0.094 Uiso 1 1 calc R
H3B H 0.3997 0.0453 -0.0582 0.094 Uiso 1 1 calc R
C7 C 0.1196(4) -0.0447(3) 0.1290(3) 0.0602(11) Uani 1 1 d .
C21 C 0.1266(4) 0.3247(4) 0.1472(3) 0.0632(11) Uani 1 1 d .
N4 N 0.3369(4) -0.1333(3) -0.0183(3) 0.0806(12) Uani 1 1 d .
C14 C 0.0216(4) 0.1559(3) 0.1942(3) 0.0567(11) Uani 1 1 d .
C23 C 0.2955(4) -0.0588(3) 0.0134(3) 0.0591(11) Uani 1 1 d .
N1 N 0.1026(4) 0.4085(3) 0.1763(3) 0.0906(13) Uani 1 1 d .
C22 C 0.2944(4) 0.3014(4) 0.0314(3) 0.0686(12) Uani 1 1 d .
C15 C -0.0771(4) 0.1859(3) 0.1670(3) 0.0686(12) Uani 1 1 d .
H15 H -0.0831 0.1970 0.1126 0.082 Uiso 1 1 calc R
N2 N 0.3282(4) 0.3713(3) 0.0135(4) 0.1018(16) Uani 1 1 d .
C19 C 0.0266(4) 0.1402(3) 0.2771(3) 0.0671(12) Uani 1 1 d .
H19 H 0.0907 0.1205 0.2975 0.080 Uiso 1 1 calc R
C8 C 0.1900(4) -0.0848(4) 0.1751(3) 0.0728(13) Uani 1 1 d .
H8 H 0.2645 -0.0535 0.1921 0.087 Uiso 1 1 calc R
C12 C 0.0089(4) -0.0912(4) 0.1055(3) 0.0725(13) Uani 1 1 d .
H12 H -0.0401 -0.0646 0.0754 0.087 Uiso 1 1 calc R
C18 C -0.0649(5) 0.1544(4) 0.3284(3) 0.084 Uani 1 1 d .
H18 H -0.0611 0.1430 0.3828 0.101 Uiso 1 1 calc R
C16 C -0.1650(4) 0.1987(4) 0.2205(3) 0.0828(15) Uani 1 1 d .
H16 H -0.2298 0.2178 0.2006 0.099 Uiso 1 1 calc R
C10 C 0.0406(6) -0.2187(4) 0.1717(4) 0.0982(18) Uani 1 1 d .
C17 C -0.1615(4) 0.1847(4) 0.3015(4) 0.078 Uani 1 1 d .
C11 C -0.0295(5) -0.1782(4) 0.1269(4) 0.0901(17) Uani 1 1 d .
H11 H -0.1042 -0.2093 0.1104 0.108 Uiso 1 1 calc R
C9 C 0.1522(5) -0.1692(4) 0.1960(4) 0.0894(16) Uani 1 1 d .
H9 H 0.2012 -0.1947 0.2270 0.107 Uiso 1 1 calc R
C20 C -0.2569(5) 0.2011(6) 0.3607(5) 0.119(2) Uani 1 1 d .
H20A H -0.3059 0.1355 0.3452 0.178 Uiso 1 1 calc R
H20B H -0.2982 0.2522 0.3510 0.178 Uiso 1 1 calc R
H20C H -0.2277 0.2261 0.4236 0.178 Uiso 1 1 calc R
C13 C -0.0031(7) -0.3160(6) 0.1934(6) 0.160(3) Uani 1 1 d .
H13A H -0.0232 -0.2934 0.2549 0.241 Uiso 1 1 calc R
H13B H 0.0547 -0.3600 0.1867 0.241 Uiso 1 1 calc R
H13C H -0.0678 -0.3553 0.1520 0.241 Uiso 1 1 calc R
O1W O 0.6566(8) 0.4342(6) 0.0288(6) 0.113(3) Uani 0.50 1 d P
H1W H 0.6117 0.4400 -0.0090 0.169 Uiso 0.50 1 calc PR
O2W O 0.4524(11) 0.2188(5) 0.8599(6) 0.159(5) Uani 0.50 1 d P
H2W H 0.4963 0.2608 0.9022 0.239 Uiso 0.50 1 calc PR
C2W C 0.7515(13) 0.4012(10) -0.0117(9) 0.108(5) Uani 0.50 1 d P
H2W1 H 0.7300 0.3333 -0.0614 0.130 Uiso 0.50 1 calc PR
H2W2 H 0.7821 0.4509 -0.0379 0.130 Uiso 0.50 1 calc PR
C1W C 0.8309(12) 0.3921(11) 0.0441(9) 0.120(5) Uani 0.50 1 d P
H1W1 H 0.8425 0.4539 0.0993 0.180 Uiso 0.50 1 calc PR
H1W2 H 0.8995 0.3847 0.0153 0.180 Uiso 0.50 1 calc PR
H1W3 H 0.8086 0.3309 0.0582 0.180 Uiso 0.50 1 calc PR
C4W C 0.5151(13) 0.1648(13) 0.7833(12) 0.126(5) Uani 0.50 1 d P
H4W1 H 0.5512 0.2127 0.7574 0.151 Uiso 0.50 1 calc PR
H4W2 H 0.5703 0.1277 0.8003 0.151 Uiso 0.50 1 calc PR
C3W C 0.440(2) 0.1071(15) 0.7349(10) 0.216(13) Uani 0.50 1 d P
H3W1 H 0.4215 0.0484 0.7532 0.325 Uiso 0.50 1 calc PR
H3W2 H 0.4600 0.0820 0.6733 0.325 Uiso 0.50 1 calc PR
H3W3 H 0.3759 0.1435 0.7382 0.325 Uiso 0.50 1 calc PR
C5W C 0.152(3) 0.1754(19) 0.5688(19) 0.253(16) Uani 0.50 1 d PD
H5W1 H 0.1182 0.2376 0.5745 0.303 Uiso 0.50 1 calc PR
H5W2 H 0.2317 0.1958 0.5892 0.303 Uiso 0.50 1 calc PR
O3W O 0.1329(14) 0.0976(17) 0.4777(16) 0.252(10) Uani 0.50 1 d PD
H3W H 0.0871 0.1146 0.4478 0.378 Uiso 0.50 1 calc PR
C6W C 0.092(4) 0.1123(19) 0.621(2) 0.52(5) Uani 0.50 1 d PD
H6W1 H 0.0130 0.1136 0.6144 0.776 Uiso 0.50 1 calc PR
H6W2 H 0.1201 0.1435 0.6840 0.776 Uiso 0.50 1 calc PR
H6W3 H 0.1068 0.0406 0.5957 0.776 Uiso 0.50 1 calc PR

loop_
_atom_site_aniso_label
_atom_site_aniso_U_11
_atom_site_aniso_U_22
_atom_site_aniso_U_33
_atom_site_aniso_U_23
_atom_site_aniso_U_13
_atom_site_aniso_U_12
C3 0.062(3) 0.049(2) 0.051(2) 0.0190(19) 0.000(2) 0.0085(19)
C27 0.067(3) 0.044(2) 0.059(3) 0.020(2) 0.000(2) 0.011(2)
C28 0.070(3) 0.048(2) 0.067(3) 0.024(2) 0.012(2) 0.013(2)
C26 0.062(3) 0.047(2) 0.063(3) 0.024(2) 0.002(2) 0.008(2)
C25 0.067(3) 0.046(2) 0.053(2) 0.0155(19) 0.004(2) 0.007(2)
C30 0.059(3) 0.048(2) 0.059(3) 0.022(2) 0.008(2) 0.010(2)
C24 0.064(3) 0.049(2) 0.062(3) 0.023(2) 0.011(2) 0.012(2)
C29 0.087(3) 0.046(2) 0.067(3) 0.024(2) 0.014(3) 0.012(2)
N6 0.101(3) 0.051(2) 0.099(3) 0.026(2) 0.021(3) 0.022(2)
N7 0.108(3) 0.059(2) 0.087(3) 0.030(2) 0.041(3) 0.031(2)
C37 0.076(3) 0.047(2) 0.059(3) 0.021(2) 0.010(2) 0.015(2)
C45 0.069(3) 0.051(3) 0.069(3) 0.026(2) 0.003(2) 0.010(2)
C44 0.071(3) 0.048(2) 0.072(3) 0.025(2) 0.005(2) 0.008(2)
C38 0.086(3) 0.054(3) 0.076(3) 0.017(2) 0.000(3) 0.018(2)
N5 0.117(4) 0.071(3) 0.113(4) 0.054(3) 0.021(3) 0.010(2)
C40 0.123(5) 0.046(3) 0.072(3) 0.018(2) 0.028(3) 0.022(3)
C46 0.143(5) 0.052(3) 0.095(4) 0.037(3) 0.054(4) 0.026(3)
N8 0.249(7) 0.079(3) 0.145(5) 0.064(4) 0.108(5) 0.052(4)
C33 0.087(4) 0.078(3) 0.077(4) 0.035(3) 0.029(3) 0.017(3)
C31 0.076(3) 0.075(3) 0.070(3) 0.017(3) 0.009(3) 0.000(3)
C35 0.065(3) 0.088(3) 0.066(3) 0.014(3) 0.004(3) 0.012(3)
C42 0.079(3) 0.052(3) 0.092(4) 0.026(2) -0.001(3) 0.006(2)
C34 0.097(4) 0.095(4) 0.062(3) 0.013(3) 0.009(3) 0.023(3)
C39 0.099(4) 0.070(3) 0.080(3) 0.027(3) 0.015(3) 0.034(3)
C41 0.104(4) 0.049(3) 0.095(4) 0.017(3) 0.006(3) 0.008(3)
C32 0.077(3) 0.095(4) 0.084(4) 0.024(3) 0.022(3) -0.007(3)
C36 0.116(5) 0.126(5) 0.102(5) 0.040(4) 0.054(4) 0.023(4)
C43 0.191(7) 0.061(3) 0.129(5) 0.032(3) 0.049(5) 0.055(4)
C1 0.058(2) 0.047(2) 0.052(2) 0.0199(19) 0.002(2) 0.0025(19)
C2 0.056(2) 0.051(2) 0.045(2) 0.0197(18) 0.0008(19) 0.0049(19)
C6 0.066(3) 0.049(2) 0.061(3) 0.027(2) 0.006(2) 0.010(2)
C4 0.062(3) 0.045(2) 0.057(2) 0.0271(19) 0.006(2) 0.0057(19)
C5 0.061(3) 0.053(2) 0.061(3) 0.026(2) 0.010(2) 0.009(2)
N3 0.093(3) 0.063(2) 0.099(3) 0.046(2) 0.044(3) 0.026(2)
C7 0.078(3) 0.047(2) 0.055(3) 0.020(2) 0.008(2) -0.001(2)
C21 0.075(3) 0.055(3) 0.060(3) 0.020(2) 0.009(2) 0.010(2)
N4 0.096(3) 0.064(2) 0.088(3) 0.032(2) 0.016(2) 0.018(2)
C14 0.063(3) 0.049(2) 0.053(3) 0.0147(19) 0.006(2) 0.001(2)
C23 0.070(3) 0.046(2) 0.068(3) 0.027(2) 0.012(2) 0.013(2)
N1 0.109(3) 0.059(2) 0.102(3) 0.024(2) 0.026(3) 0.021(2)
C22 0.076(3) 0.058(3) 0.081(3) 0.033(3) 0.017(3) 0.020(2)
C15 0.072(3) 0.072(3) 0.064(3) 0.027(2) 0.009(2) 0.012(2)
N2 0.128(4) 0.066(3) 0.135(4) 0.059(3) 0.049(3) 0.022(3)
C19 0.075(3) 0.074(3) 0.054(3) 0.027(2) 0.006(2) 0.005(2)
C8 0.084(3) 0.069(3) 0.074(3) 0.041(3) -0.005(3) 0.001(2)
C12 0.081(3) 0.070(3) 0.065(3) 0.030(2) -0.008(3) -0.004(3)
C18 0.118 0.080 0.053 0.027 0.022 -0.004
C16 0.071(3) 0.103(4) 0.077(4) 0.033(3) 0.022(3) 0.024(3)
C10 0.150(6) 0.072(3) 0.079(4) 0.043(3) 0.006(4) -0.004(4)
C17 0.078 0.083 0.070 0.024 0.021 0.012
C11 0.097(4) 0.084(4) 0.087(4) 0.046(3) -0.015(3) -0.031(3)
C9 0.105(4) 0.084(4) 0.091(4) 0.054(3) -0.011(3) -0.001(3)
C20 0.114(5) 0.144(6) 0.107(5) 0.047(4) 0.057(4) 0.037(4)
C13 0.219(9) 0.119(6) 0.162(7) 0.100(6) -0.008(6) -0.049(6)
O1W 0.167(7) 0.097(5) 0.164(7) 0.115(6) 0.137(7) 0.100(5)
O2W 0.361(14) 0.044(4) 0.121(6) 0.059(4) 0.173(9) 0.065(6)
C2W 0.181(13) 0.102(8) 0.098(9) 0.075(8) 0.073(9) 0.090(9)
C1W 0.125(11) 0.113(10) 0.085(9) 0.010(8) 0.007(8) -0.030(8)
C4W 0.135(12) 0.131(12) 0.151(15) 0.096(12) 0.031(11) 0.020(10)
C3W 0.38(3) 0.168(16) 0.074(10) 0.082(11) -0.071(15) -0.131(19)
C5W 0.33(4) 0.25(3) 0.22(3) 0.10(2) 0.18(3) 0.13(3)
O3W 0.201(15) 0.33(2) 0.39(3) 0.29(2) 0.114(17) 0.119(16)
C6W 0.68(9) 0.19(3) 0.47(6) -0.12(3) 0.45(7) -0.13(4)

loop_
_atom_type_symbol
_atom_type_description
_atom_type_scat_dispersion_real
_atom_type_scat_dispersion_imag
_atom_type_scat_source
C C 0.0033 0.0016 'International Tables Vol C Tables 4.2.6.8 and 6.1.1.4'
H H 0.0000 0.0000 'International Tables Vol C Tables 4.2.6.8 and 6.1.1.4'
N N 0.0061 0.0033 'International Tables Vol C Tables 4.2.6.8 and 6.1.1.4'
O O 0.0106 0.0060 'International Tables Vol C Tables 4.2.6.8 and 6.1.1.4'

loop_
_geom_angle_atom_site_label_1
_geom_angle_atom_site_label_2
_geom_angle_atom_site_label_3
_geom_angle
C2 C3 C4 122.4(3)
C2 C3 C21 120.6(4)
C4 C3 C21 117.1(4)
C28 C27 C26 121.1(3)
C28 C27 C45 118.2(4)
C26 C27 C45 120.7(4)
N7 C28 C27 122.5(4)
N7 C28 C29 121.6(4)
C27 C28 C29 115.8(4)
C27 C26 C25 121.6(4)
C27 C26 C44 117.5(3)
C25 C26 C44 120.8(4)
C24 C25 C26 118.2(4)
C24 C25 C30 122.8(3)
C26 C25 C30 119.0(4)
C31 C30 C35 117.1(4)
C31 C30 C25 121.2(4)
C35 C30 C25 121.8(4)
C25 C24 C29 119.8(4)
C25 C24 C37 122.5(4)
C29 C24 C37 117.7(4)
C24 C29 C28 123.5(4)
C24 C29 C46 119.2(4)
C28 C29 C46 117.3(4)
C28 N7 H7A 120.0
C28 N7 H7B 120.0
H7A N7 H7B 120.0
C42 C37 C38 117.7(4)
C42 C37 C24 121.7(4)
C38 C37 C24 120.6(4)
N6 C45 C27 177.2(5)
N5 C44 C26 176.9(5)
C37 C38 C39 120.3(5)
C37 C38 H38 119.8
C39 C38 H38 119.8
C41 C40 C39 118.1(4)
C41 C40 C43 121.2(5)
C39 C40 C43 120.7(5)
N8 C46 C29 178.0(6)
C32 C33 C34 116.9(5)
C32 C33 C36 121.9(5)
C34 C33 C36 121.2(5)
C30 C31 C32 121.7(5)
C30 C31 H31 119.2
C32 C31 H31 119.2
C34 C35 C30 120.8(5)
C34 C35 H35 119.6
C30 C35 H35 119.6
C41 C42 C37 121.3(5)
C41 C42 H42 119.4
C37 C42 H42 119.4
C33 C34 C35 121.9(5)
C33 C34 H34 119.0
C35 C34 H34 119.0
C40 C39 C38 120.7(5)
C40 C39 H39 119.7
C38 C39 H39 119.7
C40 C41 C42 121.8(5)
C40 C41 H41 119.1
C42 C41 H41 119.1
C33 C32 C31 121.5(5)
C33 C32 H32 119.2
C31 C32 H32 119.2
C33 C36 H36A 109.5
C33 C36 H36B 109.5
H36A C36 H36B 109.5
C33 C36 H36C 109.5
H36A C36 H36C 109.5
H36B C36 H36C 109.5
C40 C43 H43A 109.5
C40 C43 H43B 109.5
H43A C43 H43B 109.5
C40 C43 H43C 109.5
H43A C43 H43C 109.5
H43B C43 H43C 109.5
C6 C1 C2 120.1(4)
C6 C1 C7 118.1(3)
C2 C1 C7 121.8(4)
C3 C2 C1 117.7(4)
C3 C2 C14 120.0(3)
C1 C2 C14 122.3(4)
C1 C6 C23 121.3(4)
C1 C6 C5 122.9(3)
C23 C6 C5 115.7(4)
C3 C4 C5 121.2(3)
C3 C4 C22 119.4(3)
C5 C4 C22 119.4(4)
N3 C5 C4 122.7(4)
N3 C5 C6 121.8(4)
C4 C5 C6 115.5(4)
C5 N3 H3A 120.0
C5 N3 H3B 120.0
H3A N3 H3B 120.0
C12 C7 C8 118.7(4)
C12 C7 C1 119.9(4)
C8 C7 C1 121.3(4)
N1 C21 C3 176.3(5)
C15 C14 C19 117.7(4)
C15 C14 C2 120.4(4)
C19 C14 C2 121.9(4)
N4 C23 C6 175.4(5)
N2 C22 C4 179.3(5)
C16 C15 C14 120.2(4)
C16 C15 H15 119.9
C14 C15 H15 119.9
C18 C19 C14 119.5(4)
C18 C19 H19 120.2
C14 C19 H19 120.2
C9 C8 C7 121.0(5)
C9 C8 H8 119.5
C7 C8 H8 119.5
C7 C12 C11 120.0(5)
C7 C12 H12 120.0
C11 C12 H12 120.0
C17 C18 C19 122.3(5)
C17 C18 H18 118.8
C19 C18 H18 118.8
C17 C16 C15 122.9(5)
C17 C16 H16 118.5
C15 C16 H16 118.5
C11 C10 C9 117.7(5)
C11 C10 C13 120.5(6)
C9 C10 C13 121.8(6)
C16 C17 C18 117.3(5)
C16 C17 C20 122.7(5)
C18 C17 C20 120.0(5)
C10 C11 C12 121.2(5)
C10 C11 H11 119.4
C12 C11 H11 119.4
C8 C9 C10 121.3(5)
C8 C9 H9 119.4
C10 C9 H9 119.4
C17 C20 H20A 109.5
C17 C20 H20B 109.5
H20A C20 H20B 109.5
C17 C20 H20C 109.5
H20A C20 H20C 109.5
H20B C20 H20C 109.5
C10 C13 H13A 109.5
C10 C13 H13B 109.5
H13A C13 H13B 109.5
C10 C13 H13C 109.5
H13A C13 H13C 109.5
H13B C13 H13C 109.5
C2W O1W H1W 109.5
C4W O2W H2W 109.5
C1W C2W O1W 114.5(11)
C1W C2W H2W1 108.6
O1W C2W H2W1 108.6
C1W C2W H2W2 108.6
O1W C2W H2W2 108.6
H2W1 C2W H2W2 107.6
C2W C1W H1W1 109.5
C2W C1W H1W2 109.5
H1W1 C1W H1W2 109.5
C2W C1W H1W3 109.5
H1W1 C1W H1W3 109.5
H1W2 C1W H1W3 109.5
C3W C4W O2W 98.1(17)
C3W C4W H4W1 112.2
O2W C4W H4W1 112.2
C3W C4W H4W2 112.2
O2W C4W H4W2 112.2
H4W1 C4W H4W2 109.8
C4W C3W H3W1 109.5
C4W C3W H3W2 109.5
H3W1 C3W H3W2 109.5
C4W C3W H3W3 109.5
H3W1 C3W H3W3 109.5
H3W2 C3W H3W3 109.5
O3W C5W C6W 99.8(19)
O3W C5W H5W1 111.8
C6W C5W H5W1 111.8
O3W C5W H5W2 111.8
C6W C5W H5W2 111.8
H5W1 C5W H5W2 109.5
C5W O3W H3W 109.5
C5W C6W H6W1 109.5
C5W C6W H6W2 109.5
H6W1 C6W H6W2 109.5
C5W C6W H6W3 109.5
H6W1 C6W H6W3 109.5
H6W2 C6W H6W3 109.5

loop_
_geom_bond_atom_site_label_1
_geom_bond_atom_site_label_2
_geom_bond_distance
C3 C2 1.395(5)
C3 C4 1.402(6)
C3 C21 1.428(6)
C27 C28 1.399(6)
C27 C26 1.407(6)
C27 C45 1.437(6)
C28 N7 1.345(5)
C28 C29 1.420(6)
C26 C25 1.408(5)
C26 C44 1.431(6)
C25 C24 1.385(6)
C25 C30 1.490(6)
C30 C31 1.382(6)
C30 C35 1.390(6)
C24 C29 1.396(6)
C24 C37 1.488(5)
C29 C46 1.421(7)
N6 C45 1.145(5)
N7 H7A 0.8600
N7 H7B 0.8600
C37 C42 1.371(6)
C37 C38 1.373(6)
C44 N5 1.134(5)
C38 C39 1.397(6)
C38 H38 0.9300
C40 C41 1.345(7)
C40 C39 1.373(7)
C40 C43 1.534(7)
C46 N8 1.146(6)
C33 C32 1.379(7)
C33 C34 1.383(7)
C33 C36 1.504(7)
C31 C32 1.385(7)
C31 H31 0.9300
C35 C34 1.388(7)
C35 H35 0.9300
C42 C41 1.369(6)
C42 H42 0.9300
C34 H34 0.9300
C39 H39 0.9300
C41 H41 0.9300
C32 H32 0.9300
C36 H36A 0.9600
C36 H36B 0.9600
C36 H36C 0.9600
C43 H43A 0.9600
C43 H43B 0.9600
C43 H43C 0.9600
C1 C6 1.399(5)
C1 C2 1.399(5)
C1 C7 1.496(5)
C2 C14 1.484(6)
C6 C23 1.416(6)
C6 C5 1.428(5)
C4 C5 1.405(5)
C4 C22 1.441(6)
C5 N3 1.323(5)
N3 H3A 0.8600
N3 H3B 0.8600
C7 C12 1.379(6)
C7 C8 1.382(6)
C21 N1 1.152(5)
N4 C23 1.148(5)
C14 C15 1.404(6)
C14 C19 1.407(6)
C22 N2 1.136(5)
C15 C16 1.373(6)
C15 H15 0.9300
C19 C18 1.390(7)
C19 H19 0.9300
C8 C9 1.355(7)
C8 H8 0.9300
C12 C11 1.394(6)
C12 H12 0.9300
C18 C17 1.383(7)
C18 H18 0.9300
C16 C17 1.364(7)
C16 H16 0.9300
C10 C11 1.369(8)
C10 C9 1.400(8)
C10 C13 1.543(8)
C17 C20 1.503(7)
C11 H11 0.9300
C9 H9 0.9300
C20 H20A 0.9600
C20 H20B 0.9600
C20 H20C 0.9600
C13 H13A 0.9600
C13 H13B 0.9600
C13 H13C 0.9600
O1W C2W 1.379(12)
O1W H1W 0.8200
O2W C4W 1.465(17)
O2W H2W 0.8200
C2W C1W 1.321(17)
C2W H2W1 0.9700
C2W H2W2 0.9700
C1W H1W1 0.9600
C1W H1W2 0.9600
C1W H1W3 0.9600
C4W C3W 1.166(19)
C4W H4W1 0.9700
C4W H4W2 0.9700
C3W H3W1 0.9600
C3W H3W2 0.9600
C3W H3W3 0.9600
C5W O3W 1.434(18)
C5W C6W 1.541(18)
C5W H5W1 0.9700
C5W H5W2 0.9700
O3W H3W 0.8200
C6W H6W1 0.9600
C6W H6W2 0.9600
C6W H6W3 0.9600
